data_4349150
loop_
_publ_author_name
'Cai, Xiaochen'
'Majumdar, Subhojit'
'Fortman, George C.'
'Koppaka, Anjaneyulu'
'Serafim, Leonardo'
'Captain, Burjor'
'Temprado, Manuel'
'Hoff, Carl D.'

_publ_section_title
;
 Thermodynamic, Kinetic, Structural, and Computational Studies of the
 Ph<sub>3</sub>Sn-H, Ph<sub>3</sub>Sn-SnPh<sub>3</sub>, and
 Ph<sub>3</sub>Sn-Cr(CO)<sub>3</sub>C<sub>5</sub>Me<sub>5</sub> Bond
 Dissociation Enthalpies.
;
_journal_issue 20
_journal_name_full 'Inorganic chemistry'
_journal_page_first 10751
_journal_page_last 10766
_journal_paper_doi 10.1021/acs.inorgchem.6b01978
_journal_volume 55
_journal_year 2016
_chemical_formula_sum 'C31 H30 Cr O3 Sn'
_chemical_formula_weight 621.24
_space_group_IT_number 15
_space_group_name_Hall '-C 2yc'
_space_group_name_H-M_alt 'C 1 2/c 1'
_symmetry_cell_setting monoclinic
_symmetry_space_group_name_H-M 'C 1 2/c 1'
_atom_sites_solution_hydrogens geom
_atom_sites_solution_primary direct
_atom_sites_solution_secondary difmap
_audit_creation_method SHELXL-97
_cell_angle_alpha 90.00
_cell_angle_beta 109.0980(10)
_cell_angle_gamma 90.00
_cell_formula_units_Z 16
_cell_length_a 36.9426(19)
_cell_length_b 8.7211(5)
_cell_length_c 37.1627(19)
_cell_measurement_reflns_used 9864
_cell_measurement_temperature 296(2)
_cell_measurement_theta_max 27.96
_cell_measurement_theta_min 2.24
_cell_volume 11314.1(10)
_computing_cell_refinement 'SAINT+  V7.46A (Bruker, 2007)'
_computing_data_collection 'APEX2 v2.2-0 (Bruker, 2007)'
_computing_data_reduction 'SAINT+  V7.46A (Bruker, 2007)'
_computing_molecular_graphics 'XSHELL v4.02 (Bruker, 2000)'
_computing_publication_material 'XCIF v6.12 (Bruker, 2001)'
_computing_structure_refinement 'SHELXL-97 (Sheldrick, 2008)'
_computing_structure_solution 'SHELXS-97 (Sheldrick, 2008)'
_diffrn_ambient_temperature 296(2)
_diffrn_measured_fraction_theta_full 0.999
_diffrn_measured_fraction_theta_max 0.999
_diffrn_measurement_device_type 'Bruker SMART APEX2 CCD diffractometer'
_diffrn_measurement_method 'omega scans'
_diffrn_radiation_monochromator graphite
_diffrn_radiation_source 'fine-focus sealed tube'
_diffrn_radiation_type MoK\a
_diffrn_radiation_wavelength 0.71073
_diffrn_reflns_av_R_equivalents 0.0285
_diffrn_reflns_av_sigmaI/netI 0.0253
_diffrn_reflns_limit_h_max 51
_diffrn_reflns_limit_h_min -51
_diffrn_reflns_limit_k_max 12
_diffrn_reflns_limit_k_min -12
_diffrn_reflns_limit_l_max 51
_diffrn_reflns_limit_l_min -51
_diffrn_reflns_number 62262
_diffrn_reflns_theta_full 29.50
_diffrn_reflns_theta_max 29.50
_diffrn_reflns_theta_min 1.35
_exptl_absorpt_coefficient_mu 1.296
_exptl_absorpt_correction_T_max 0.8813
_exptl_absorpt_correction_T_min 0.5635
_exptl_absorpt_correction_type multi-scan
_exptl_absorpt_process_details '(SADABS 2007/4 Bruker)'
_exptl_crystal_colour Yellow
_exptl_crystal_density_diffrn 1.459
_exptl_crystal_density_method 'not measured'
_exptl_crystal_description Prismatic
_exptl_crystal_F_000 5024
_exptl_crystal_size_max 0.50
_exptl_crystal_size_mid 0.20
_exptl_crystal_size_min 0.10
_refine_diff_density_max 0.516
_refine_diff_density_min -0.476
_refine_diff_density_rms 0.057
_refine_ls_extinction_method none
_refine_ls_goodness_of_fit_ref 1.035
_refine_ls_hydrogen_treatment constr
_refine_ls_matrix_type full
_refine_ls_number_parameters 659
_refine_ls_number_reflns 15732
_refine_ls_number_restraints 0
_refine_ls_restrained_S_all 1.035
_refine_ls_R_factor_all 0.0486
_refine_ls_R_factor_gt 0.0332
_refine_ls_shift/su_max 0.004
_refine_ls_shift/su_mean 0.000
_refine_ls_structure_factor_coef Fsqd
_refine_ls_weighting_details 'calc w=1/[\s^2^(Fo^2^)+(0.0298P)^2^+9.1260P] where P=(Fo^2^+2Fc^2^)/3'
_refine_ls_weighting_scheme calc
_refine_ls_wR_factor_gt 0.0693
_refine_ls_wR_factor_ref 0.0750
_reflns_number_gt 12268
_reflns_number_total 15732
_reflns_threshold_expression >2sigma(I)
_cod_data_source_file ic6b01978_si_001.cif
_cod_data_source_block collect_0m
_cod_depositor_comments
;
The following automatic conversions were performed:

data item '_exptl_absorpt_correction_type' value 'Multi-scan' was
changed to 'multi-scan' in accordance with the
/home/saulius/struct/COD-crude-data/automatic-downloads/DataCite-retrospective/ACS/depositions/lib/dictionaries/cif_core.dic
dictionary named 'cif_core.dic' version 2.4.2 last updated on
2011-04-26.

data item '_symmetry_cell_setting' value 'Monoclinic' was changed to
'monoclinic' in accordance with the
/home/saulius/struct/COD-crude-data/automatic-downloads/DataCite-retrospective/ACS/depositions/lib/dictionaries/cif_core.dic
dictionary named 'cif_core.dic' version 2.4.2 last updated on
2011-04-26.

Automatic conversion script
Id: cif_fix_values 6909 2019-04-08 15:41:33Z antanas 
;
_cod_original_sg_symbol_H-M C2/c
_cod_database_code 4349150

loop_
_symmetry_equiv_pos_as_xyz
'x, y, z'
'-x, y, -z+1/2'
'x+1/2, y+1/2, z'
'-x+1/2, y+1/2, -z+1/2'
'-x, -y, -z'
'x, -y, z-1/2'
'-x+1/2, -y+1/2, -z'
'x+1/2, -y+1/2, z-1/2'

loop_
_atom_site_label
_atom_site_type_symbol
_atom_site_fract_x
_atom_site_fract_y
_atom_site_fract_z
_atom_site_U_iso_or_equiv
_atom_site_adp_type
_atom_site_occupancy
_atom_site_symmetry_multiplicity
_atom_site_calc_flag
_atom_site_refinement_flags
Sn2 Sn 0.140659(4) 0.111578(18) 0.081746(4) 0.04331(5) Uani 1 1 d .
Cr2 Cr 0.178403(10) 0.24877(4) 0.149703(10) 0.04159(8) Uani 1 1 d .
Sn1 Sn 0.385856(4) 0.469496(19) 0.152929(4) 0.04283(5) Uani 1 1 d .
Cr1 Cr 0.450817(9) 0.60579(4) 0.147851(10) 0.04040(8) Uani 1 1 d .
O43 O 0.20102(6) -0.0827(2) 0.15790(7) 0.0739(6) Uani 1 1 d .
O1 O 0.45656(6) 0.6027(3) 0.23003(5) 0.0800(6) Uani 1 1 d .
C44 C 0.18769(6) 0.4786(3) 0.12905(7) 0.0444(5) Uani 1 1 d .
C8 C 0.51047(6) 0.5582(3) 0.15303(7) 0.0460(5) Uani 1 1 d .
C43 C 0.19146(7) 0.0436(3) 0.15267(7) 0.0512(6) Uani 1 1 d .
O41 O 0.09638(5) 0.3413(3) 0.13082(7) 0.0774(6) Uani 1 1 d .
C48 C 0.21420(6) 0.3761(3) 0.12108(7) 0.0461(5) Uani 1 1 d .
C26 C 0.34656(6) 0.6349(3) 0.16231(7) 0.0488(5) Uani 1 1 d .
C1 C 0.45265(7) 0.5998(3) 0.19816(7) 0.0509(6) Uani 1 1 d .
C4 C 0.49338(6) 0.4184(3) 0.15905(6) 0.0444(5) Uani 1 1 d .
C6 C 0.46134(7) 0.4994(3) 0.09804(7) 0.0509(6) Uani 1 1 d .
C54 C 0.17350(7) -0.0371(3) 0.05703(7) 0.0479(5) Uani 1 1 d .
C14 C 0.39367(7) 0.3168(3) 0.20133(7) 0.0497(5) Uani 1 1 d .
C66 C 0.11234(7) 0.2693(3) 0.03652(7) 0.0494(5) Uani 1 1 d .
C20 C 0.34982(7) 0.3432(3) 0.10416(7) 0.0529(6) Uani 1 1 d .
C46 C 0.22742(7) 0.3813(3) 0.18570(8) 0.0583(7) Uani 1 1 d .
C45 C 0.19591(7) 0.4812(3) 0.16915(7) 0.0512(6) Uani 1 1 d .
C71 C 0.12778(8) 0.3029(3) 0.00805(7) 0.0568(6) Uani 1 1 d .
H71 H 0.1498 0.2521 0.0078 0.068 Uiso 1 1 calc R
C5 C 0.46325(6) 0.3812(3) 0.12498(7) 0.0467(5) Uani 1 1 d .
C7 C 0.49054(7) 0.6086(3) 0.11519(7) 0.0519(6) Uani 1 1 d .
O2 O 0.38567(6) 0.7794(3) 0.09342(7) 0.0900(7) Uani 1 1 d .
O3 O 0.47651(8) 0.9226(3) 0.17345(9) 0.1096(9) Uani 1 1 d .
C3 C 0.46602(8) 0.8011(3) 0.16317(9) 0.0671(7) Uani 1 1 d .
C41 C 0.12726(7) 0.2976(3) 0.13645(7) 0.0515(6) Uani 1 1 d .
C60 C 0.09434(7) -0.0353(3) 0.08465(8) 0.0543(6) Uani 1 1 d .
C9 C 0.50781(8) 0.3170(3) 0.19349(7) 0.0597(7) Uani 1 1 d .
H9A H 0.4865 0.2787 0.2002 0.090 Uiso 1 1 calc R
H9B H 0.5244 0.3750 0.2144 0.090 Uiso 1 1 calc R
H9C H 0.5218 0.2326 0.1879 0.090 Uiso 1 1 calc R
C49 C 0.16010(8) 0.5813(3) 0.10058(8) 0.0583(6) Uani 1 1 d .
H49A H 0.1374 0.5943 0.1075 0.087 Uiso 1 1 calc R
H49B H 0.1534 0.5359 0.0757 0.087 Uiso 1 1 calc R
H49C H 0.1718 0.6793 0.1003 0.087 Uiso 1 1 calc R
C53 C 0.22011(8) 0.3607(3) 0.08294(8) 0.0629(7) Uani 1 1 d .
H53A H 0.2404 0.4278 0.0820 0.094 Uiso 1 1 calc R
H53B H 0.1969 0.3880 0.0631 0.094 Uiso 1 1 calc R
H53C H 0.2268 0.2567 0.0794 0.094 Uiso 1 1 calc R
C55 C 0.21229(8) -0.0673(3) 0.07264(9) 0.0607(7) Uani 1 1 d .
H55 H 0.2266 -0.0163 0.0947 0.073 Uiso 1 1 calc R
C27 C 0.30759(7) 0.6051(3) 0.14934(9) 0.0653(8) Uani 1 1 d .
H27 H 0.2985 0.5203 0.1338 0.078 Uiso 1 1 calc R
C50 C 0.17702(10) 0.5834(4) 0.19026(9) 0.0771(9) Uani 1 1 d .
H50A H 0.1899 0.6806 0.1951 0.116 Uiso 1 1 calc R
H50B H 0.1784 0.5364 0.2140 0.116 Uiso 1 1 calc R
H50C H 0.1507 0.5987 0.1752 0.116 Uiso 1 1 calc R
C28 C 0.28181(8) 0.6988(4) 0.15896(10) 0.0743(9) Uani 1 1 d .
H28 H 0.2558 0.6762 0.1499 0.089 Uiso 1 1 calc R
C15 C 0.41365(8) 0.1787(3) 0.20675(8) 0.0603(7) Uani 1 1 d .
H15 H 0.4246 0.1470 0.1888 0.072 Uiso 1 1 calc R
C31 C 0.35802(8) 0.7650(4) 0.18361(10) 0.0813(10) Uani 1 1 d .
H31 H 0.3838 0.7918 0.1917 0.098 Uiso 1 1 calc R
C16 C 0.41755(9) 0.0872(3) 0.23840(9) 0.0711(8) Uani 1 1 d .
H16 H 0.4313 -0.0040 0.2416 0.085 Uiso 1 1 calc R
C10 C 0.44337(8) 0.2289(3) 0.11567(8) 0.0614(7) Uani 1 1 d .
H10A H 0.4182 0.2434 0.0977 0.092 Uiso 1 1 calc R
H10B H 0.4415 0.1835 0.1385 0.092 Uiso 1 1 calc R
H10C H 0.4578 0.1625 0.1048 0.092 Uiso 1 1 calc R
C47 C 0.23838(7) 0.3157(3) 0.15611(8) 0.0540(6) Uani 1 1 d .
C21 C 0.34238(8) 0.1885(4) 0.10688(9) 0.0676(8) Uani 1 1 d .
H21 H 0.3546 0.1361 0.1294 0.081 Uiso 1 1 calc R
C19 C 0.37803(8) 0.3586(4) 0.22911(8) 0.0643(7) Uani 1 1 d .
H19 H 0.3649 0.4510 0.2267 0.077 Uiso 1 1 calc R
C2 C 0.40927(7) 0.7085(3) 0.11519(8) 0.0590(7) Uani 1 1 d .
O42 O 0.16413(9) 0.1577(4) 0.22120(7) 0.1177(10) Uani 1 1 d .
C25 C 0.33100(8) 0.4170(4) 0.07016(8) 0.0670(8) Uani 1 1 d .
H25 H 0.3355 0.5207 0.0677 0.080 Uiso 1 1 calc R
C13 C 0.54610(7) 0.6293(3) 0.17990(8) 0.0621(7) Uani 1 1 d .
H13A H 0.5681 0.5881 0.1750 0.093 Uiso 1 1 calc R
H13B H 0.5477 0.6069 0.2057 0.093 Uiso 1 1 calc R
H13C H 0.5453 0.7384 0.1762 0.093 Uiso 1 1 calc R
C29 C 0.29428(8) 0.8223(4) 0.18145(9) 0.0688(8) Uani 1 1 d .
H29 H 0.2771 0.8826 0.1887 0.083 Uiso 1 1 calc R
C59 C 0.15354(9) -0.1165(3) 0.02433(8) 0.0654(7) Uani 1 1 d .
H59 H 0.1274 -0.0995 0.0133 0.078 Uiso 1 1 calc R
C17 C 0.40120(9) 0.1315(4) 0.26480(9) 0.0745(9) Uani 1 1 d .
H17 H 0.4035 0.0699 0.2859 0.089 Uiso 1 1 calc R
C61 C 0.09452(8) -0.1083(3) 0.11771(9) 0.0660(7) Uani 1 1 d .
H61 H 0.1142 -0.0885 0.1403 0.079 Uiso 1 1 calc R
C11 C 0.43579(9) 0.4985(4) 0.05724(7) 0.0744(9) Uani 1 1 d .
H11A H 0.4462 0.4305 0.0428 0.112 Uiso 1 1 calc R
H11B H 0.4342 0.6002 0.0470 0.112 Uiso 1 1 calc R
H11C H 0.4107 0.4642 0.0559 0.112 Uiso 1 1 calc R
C42 C 0.16966(9) 0.1936(4) 0.19385(9) 0.0700(8) Uani 1 1 d .
C57 C 0.20968(11) -0.2479(3) 0.02359(10) 0.0763(9) Uani 1 1 d .
H57 H 0.2217 -0.3178 0.0124 0.092 Uiso 1 1 calc R
C12 C 0.50144(9) 0.7424(4) 0.09545(9) 0.0795(10) Uani 1 1 d .
H12A H 0.5216 0.7125 0.0860 0.119 Uiso 1 1 calc R
H12B H 0.5101 0.8255 0.1131 0.119 Uiso 1 1 calc R
H12C H 0.4796 0.7748 0.0746 0.119 Uiso 1 1 calc R
C56 C 0.23028(9) -0.1726(4) 0.05598(10) 0.0748(9) Uani 1 1 d .
H56 H 0.2564 -0.1917 0.0669 0.090 Uiso 1 1 calc R
C18 C 0.38148(10) 0.2660(4) 0.26020(9) 0.0764(9) Uani 1 1 d .
H18 H 0.3702 0.2958 0.2781 0.092 Uiso 1 1 calc R
C58 C 0.17143(11) -0.2203(4) 0.00766(9) 0.0773(9) Uani 1 1 d .
H58 H 0.1574 -0.2715 -0.0144 0.093 Uiso 1 1 calc R
C65 C 0.06375(9) -0.0648(4) 0.05176(10) 0.0827(10) Uani 1 1 d .
H65 H 0.0625 -0.0153 0.0292 0.099 Uiso 1 1 calc R
C70 C 0.11132(10) 0.4095(4) -0.01977(9) 0.0759(9) Uani 1 1 d .
H70 H 0.1224 0.4299 -0.0384 0.091 Uiso 1 1 calc R
C62 C 0.06577(11) -0.2105(4) 0.11777(13) 0.0935(12) Uani 1 1 d .
H62 H 0.0665 -0.2589 0.1403 0.112 Uiso 1 1 calc R
C23 C 0.29873(9) 0.1879(6) 0.04310(12) 0.0966(13) Uani 1 1 d .
H23 H 0.2817 0.1360 0.0227 0.116 Uiso 1 1 calc R
C69 C 0.07947(13) 0.4843(4) -0.02020(11) 0.0955(12) Uani 1 1 d .
H69 H 0.0688 0.5576 -0.0388 0.115 Uiso 1 1 calc R
C24 C 0.30553(9) 0.3394(5) 0.03977(9) 0.0846(11) Uani 1 1 d .
H24 H 0.2931 0.3909 0.0172 0.101 Uiso 1 1 calc R
C67 C 0.07887(9) 0.3447(4) 0.03541(9) 0.0780(9) Uani 1 1 d .
H67 H 0.0673 0.3233 0.0537 0.094 Uiso 1 1 calc R
C52 C 0.27310(8) 0.2170(4) 0.16150(12) 0.0854(11) Uani 1 1 d .
H52A H 0.2954 0.2808 0.1666 0.128 Uiso 1 1 calc R
H52B H 0.2699 0.1585 0.1388 0.128 Uiso 1 1 calc R
H52C H 0.2762 0.1486 0.1825 0.128 Uiso 1 1 calc R
C22 C 0.31679(10) 0.1104(4) 0.07631(12) 0.0904(11) Uani 1 1 d .
H22 H 0.3120 0.0067 0.0784 0.108 Uiso 1 1 calc R
C51 C 0.24841(11) 0.3625(5) 0.22784(9) 0.1010(13) Uani 1 1 d .
H51A H 0.2566 0.2579 0.2331 0.151 Uiso 1 1 calc R
H51B H 0.2316 0.3888 0.2419 0.151 Uiso 1 1 calc R
H51C H 0.2704 0.4287 0.2353 0.151 Uiso 1 1 calc R
C30 C 0.33222(9) 0.8582(4) 0.19352(11) 0.0929(12) Uani 1 1 d .
H30 H 0.3409 0.9450 0.2084 0.111 Uiso 1 1 calc R
C63 C 0.03651(12) -0.2401(4) 0.08498(16) 0.1052(15) Uani 1 1 d .
H63 H 0.0175 -0.3101 0.0850 0.126 Uiso 1 1 calc R
C68 C 0.06246(11) 0.4529(5) 0.00688(12) 0.1016(13) Uani 1 1 d .
H68 H 0.0401 0.5035 0.0062 0.122 Uiso 1 1 calc R
C64 C 0.03508(11) -0.1672(5) 0.05216(14) 0.1066(14) Uani 1 1 d .
H64 H 0.0148 -0.1860 0.0299 0.128 Uiso 1 1 calc R

loop_
_atom_site_aniso_label
_atom_site_aniso_U_11
_atom_site_aniso_U_22
_atom_site_aniso_U_33
_atom_site_aniso_U_23
_atom_site_aniso_U_13
_atom_site_aniso_U_12
Sn2 0.04121(8) 0.04277(8) 0.04685(9) 0.00165(7) 0.01562(7) -0.00187(6)
Cr2 0.04145(18) 0.03992(19) 0.04476(19) 0.00190(15) 0.01594(15) -0.00473(15)
Sn1 0.03614(8) 0.04655(9) 0.04594(9) -0.00239(7) 0.01359(6) -0.00248(6)
Cr1 0.03405(17) 0.04262(19) 0.04418(19) 0.00607(15) 0.01233(14) 0.00201(14)
O43 0.0676(12) 0.0473(11) 0.0989(16) 0.0164(10) 0.0163(11) 0.0059(9)
O1 0.0662(13) 0.127(2) 0.0447(11) -0.0130(11) 0.0150(9) -0.0135(12)
C44 0.0451(12) 0.0366(11) 0.0539(13) 0.0004(10) 0.0196(10) -0.0064(9)
C8 0.0342(11) 0.0556(14) 0.0487(13) 0.0050(11) 0.0144(9) 0.0027(10)
C43 0.0424(12) 0.0494(14) 0.0575(15) 0.0076(12) 0.0105(11) -0.0046(11)
O41 0.0490(11) 0.0875(15) 0.1064(17) -0.0057(13) 0.0399(11) 0.0026(10)
C48 0.0428(12) 0.0409(12) 0.0595(14) -0.0027(10) 0.0233(11) -0.0107(10)
C26 0.0386(11) 0.0489(14) 0.0594(14) -0.0019(11) 0.0169(11) -0.0015(10)
C1 0.0376(11) 0.0617(16) 0.0519(14) -0.0034(12) 0.0127(10) -0.0043(11)
C4 0.0389(11) 0.0516(13) 0.0417(12) 0.0052(10) 0.0120(9) 0.0066(10)
C6 0.0403(12) 0.0720(17) 0.0398(12) 0.0034(11) 0.0124(10) 0.0051(11)
C54 0.0574(14) 0.0419(12) 0.0480(13) 0.0026(10) 0.0223(11) -0.0014(11)
C14 0.0465(13) 0.0545(14) 0.0493(13) -0.0004(11) 0.0175(11) -0.0106(11)
C66 0.0453(12) 0.0520(14) 0.0460(13) -0.0011(11) 0.0083(10) 0.0015(11)
C20 0.0379(12) 0.0635(16) 0.0582(15) -0.0121(12) 0.0169(11) -0.0077(11)
C46 0.0526(14) 0.0561(15) 0.0573(15) 0.0024(12) 0.0060(12) -0.0161(12)
C45 0.0550(14) 0.0459(13) 0.0549(14) -0.0091(11) 0.0208(11) -0.0120(11)
C71 0.0618(16) 0.0532(15) 0.0509(14) -0.0003(12) 0.0121(12) -0.0025(12)
C5 0.0417(12) 0.0531(14) 0.0466(13) -0.0037(11) 0.0162(10) 0.0040(10)
C7 0.0420(12) 0.0667(16) 0.0500(13) 0.0145(12) 0.0189(11) 0.0043(11)
O2 0.0709(14) 0.1002(18) 0.0905(16) 0.0430(14) 0.0149(12) 0.0308(13)
O3 0.117(2) 0.0472(13) 0.165(3) -0.0110(15) 0.046(2) -0.0127(13)
C3 0.0610(16) 0.0474(15) 0.094(2) 0.0049(15) 0.0263(16) 0.0020(13)
C41 0.0505(14) 0.0513(14) 0.0599(15) -0.0043(11) 0.0277(12) -0.0087(11)
C60 0.0514(14) 0.0494(14) 0.0686(16) -0.0101(12) 0.0285(13) -0.0079(11)
C9 0.0562(15) 0.0574(16) 0.0580(15) 0.0142(13) 0.0086(12) 0.0098(13)
C49 0.0593(15) 0.0448(14) 0.0697(17) 0.0088(12) 0.0196(13) 0.0020(11)
C53 0.0684(17) 0.0600(17) 0.0750(18) -0.0113(14) 0.0435(15) -0.0178(13)
C55 0.0512(14) 0.0574(16) 0.0790(19) -0.0132(14) 0.0287(14) -0.0065(12)
C27 0.0415(13) 0.0540(15) 0.096(2) -0.0136(15) 0.0166(14) -0.0046(12)
C50 0.102(2) 0.0660(19) 0.077(2) -0.0191(16) 0.0487(19) -0.0130(17)
C28 0.0382(13) 0.0615(18) 0.122(3) 0.0005(18) 0.0238(15) 0.0000(12)
C15 0.0676(17) 0.0576(16) 0.0567(15) 0.0004(13) 0.0216(13) -0.0067(13)
C31 0.0379(13) 0.079(2) 0.122(3) -0.040(2) 0.0192(16) -0.0048(13)
C16 0.0730(19) 0.0576(17) 0.073(2) 0.0105(15) 0.0108(16) -0.0127(15)
C10 0.0588(15) 0.0574(16) 0.0686(17) -0.0137(13) 0.0217(13) -0.0017(13)
C47 0.0411(12) 0.0433(13) 0.0757(17) 0.0030(12) 0.0164(12) -0.0054(10)
C21 0.0524(15) 0.0687(18) 0.080(2) -0.0164(16) 0.0194(14) -0.0128(14)
C19 0.0595(16) 0.0744(19) 0.0643(17) -0.0003(14) 0.0276(14) -0.0047(14)
C2 0.0491(14) 0.0641(17) 0.0645(16) 0.0192(14) 0.0198(12) 0.0090(12)
O42 0.156(3) 0.142(3) 0.0719(16) 0.0154(16) 0.0605(17) -0.032(2)
C25 0.0526(15) 0.089(2) 0.0576(16) -0.0101(15) 0.0155(13) -0.0081(14)
C13 0.0424(13) 0.0752(19) 0.0649(17) 0.0058(14) 0.0126(12) -0.0069(12)
C29 0.0521(15) 0.0646(18) 0.094(2) -0.0030(16) 0.0296(15) 0.0140(14)
C59 0.0735(18) 0.0673(18) 0.0492(15) -0.0005(13) 0.0116(13) 0.0090(15)
C17 0.076(2) 0.087(2) 0.0563(17) 0.0116(16) 0.0147(15) -0.0324(18)
C61 0.0623(16) 0.0604(17) 0.088(2) 0.0104(15) 0.0414(16) 0.0010(13)
C11 0.0662(18) 0.108(3) 0.0426(14) 0.0036(15) 0.0097(13) 0.0016(17)
C42 0.082(2) 0.0705(19) 0.0630(18) 0.0048(15) 0.0309(16) -0.0126(16)
C57 0.101(3) 0.0541(17) 0.096(2) -0.0113(17) 0.061(2) -0.0026(17)
C12 0.0623(17) 0.105(3) 0.074(2) 0.0360(18) 0.0256(15) -0.0071(17)
C56 0.0613(17) 0.0660(19) 0.109(3) -0.0076(18) 0.0434(18) 0.0018(15)
C18 0.082(2) 0.092(2) 0.0640(19) 0.0052(17) 0.0358(17) -0.0160(19)
C58 0.105(3) 0.069(2) 0.0606(18) -0.0152(15) 0.0300(18) -0.0021(18)
C65 0.071(2) 0.102(3) 0.079(2) -0.0232(19) 0.0296(17) -0.0336(18)
C70 0.092(2) 0.067(2) 0.0580(17) 0.0087(15) 0.0101(16) -0.0073(18)
C62 0.094(3) 0.071(2) 0.143(4) 0.016(2) 0.076(3) -0.005(2)
C23 0.0541(18) 0.134(4) 0.092(3) -0.055(3) 0.0109(18) -0.024(2)
C69 0.115(3) 0.075(2) 0.074(2) 0.0195(18) 0.000(2) 0.016(2)
C24 0.0543(17) 0.133(3) 0.0601(19) -0.022(2) 0.0103(14) -0.006(2)
C67 0.0592(17) 0.098(3) 0.073(2) 0.0051(18) 0.0165(15) 0.0193(17)
C52 0.0467(15) 0.0628(19) 0.139(3) 0.0115(19) 0.0194(18) 0.0033(14)
C22 0.065(2) 0.087(2) 0.118(3) -0.042(2) 0.028(2) -0.0263(18)
C51 0.102(3) 0.114(3) 0.062(2) 0.006(2) -0.0077(19) -0.025(2)
C30 0.0581(18) 0.082(2) 0.129(3) -0.050(2) 0.0173(19) 0.0035(16)
C63 0.088(3) 0.077(2) 0.182(5) -0.033(3) 0.086(3) -0.032(2)
C68 0.075(2) 0.106(3) 0.107(3) 0.008(2) 0.006(2) 0.042(2)
C64 0.077(2) 0.122(3) 0.129(4) -0.056(3) 0.044(2) -0.045(2)

loop_
_atom_type_symbol
_atom_type_description
_atom_type_scat_dispersion_real
_atom_type_scat_dispersion_imag
_atom_type_scat_source
C C 0.0033 0.0016 'International Tables Vol C Tables 4.2.6.8 and 6.1.1.4'
H H 0.0000 0.0000 'International Tables Vol C Tables 4.2.6.8 and 6.1.1.4'
O O 0.0106 0.0060 'International Tables Vol C Tables 4.2.6.8 and 6.1.1.4'
Cr Cr 0.3209 0.6236 'International Tables Vol C Tables 4.2.6.8 and 6.1.1.4'
Sn Sn -0.6537 1.4246 'International Tables Vol C Tables 4.2.6.8 and 6.1.1.4'

loop_
_geom_angle_atom_site_label_1
_geom_angle_atom_site_label_2
_geom_angle_atom_site_label_3
_geom_angle
C66 Sn2 C60 103.05(10)
C66 Sn2 C54 104.26(9)
C60 Sn2 C54 103.13(9)
C66 Sn2 Cr2 114.33(7)
C60 Sn2 Cr2 112.68(7)
C54 Sn2 Cr2 117.75(7)
C42 Cr2 C41 80.47(13)
C42 Cr2 C43 79.14(13)
C41 Cr2 C43 117.74(11)
C42 Cr2 C45 93.87(12)
C41 Cr2 C45 92.35(10)
C43 Cr2 C45 146.97(10)
C42 Cr2 C46 86.84(12)
C41 Cr2 C46 127.69(11)
C43 Cr2 C46 109.05(11)
C45 Cr2 C46 37.96(10)
C42 Cr2 C44 129.77(12)
C41 Cr2 C44 87.70(10)
C43 Cr2 C44 146.20(10)
C45 Cr2 C44 37.73(9)
C46 Cr2 C44 62.86(9)
C42 Cr2 C47 115.64(12)
C41 Cr2 C47 150.05(10)
C43 Cr2 C47 90.94(10)
C45 Cr2 C47 62.84(9)
C46 Cr2 C47 37.21(10)
C44 Cr2 C47 62.47(9)
C42 Cr2 C48 148.90(12)
C41 Cr2 C48 118.13(10)
C43 Cr2 C48 108.95(10)
C45 Cr2 C48 62.58(9)
C46 Cr2 C48 62.08(9)
C44 Cr2 C48 37.33(8)
C47 Cr2 C48 36.96(9)
C42 Cr2 Sn2 121.71(10)
C41 Cr2 Sn2 71.62(8)
C43 Cr2 Sn2 71.03(8)
C45 Cr2 Sn2 136.16(7)
C46 Cr2 Sn2 149.82(8)
C44 Cr2 Sn2 99.58(6)
C47 Cr2 Sn2 113.76(7)
C48 Cr2 Sn2 88.86(6)
C26 Sn1 C20 102.34(9)
C26 Sn1 C14 100.94(9)
C20 Sn1 C14 105.01(10)
C26 Sn1 Cr1 111.87(6)
C20 Sn1 Cr1 118.39(6)
C14 Sn1 Cr1 116.07(6)
C3 Cr1 C2 81.78(13)
C3 Cr1 C1 78.77(13)
C2 Cr1 C1 115.19(12)
C3 Cr1 C8 87.21(11)
C2 Cr1 C8 138.25(10)
C1 Cr1 C8 101.72(10)
C3 Cr1 C7 88.20(12)
C2 Cr1 C7 101.17(10)
C1 Cr1 C7 138.71(10)
C8 Cr1 C7 38.04(9)
C3 Cr1 C4 120.25(11)
C2 Cr1 C4 150.34(11)
C1 Cr1 C4 90.02(10)
C8 Cr1 C4 37.76(9)
C7 Cr1 C4 63.14(9)
C3 Cr1 C6 122.09(12)
C2 Cr1 C6 89.39(11)
C1 Cr1 C6 150.97(11)
C8 Cr1 C6 63.07(9)
C7 Cr1 C6 37.72(9)
C4 Cr1 C6 62.56(9)
C3 Cr1 C5 148.57(11)
C2 Cr1 C5 113.82(11)
C1 Cr1 C5 114.49(10)
C8 Cr1 C5 62.76(9)
C7 Cr1 C5 62.74(9)
C4 Cr1 C5 37.27(8)
C6 Cr1 C5 37.21(9)
C3 Cr1 Sn1 124.79(9)
C2 Cr1 Sn1 72.39(8)
C1 Cr1 Sn1 70.19(7)
C8 Cr1 Sn1 142.31(7)
C7 Cr1 Sn1 143.55(7)
C4 Cr1 Sn1 104.56(6)
C6 Cr1 Sn1 105.84(7)
C5 Cr1 Sn1 86.55(6)
C45 C44 C48 107.6(2)
C45 C44 C49 126.4(2)
C48 C44 C49 125.5(2)
C45 C44 Cr2 69.79(13)
C48 C44 Cr2 72.49(13)
C49 C44 Cr2 129.63(16)
C4 C8 C7 107.9(2)
C4 C8 C13 125.9(2)
C7 C8 C13 125.8(2)
C4 C8 Cr1 71.98(12)
C7 C8 Cr1 71.02(12)
C13 C8 Cr1 128.22(18)
O43 C43 Cr2 174.0(2)
C47 C48 C44 108.1(2)
C47 C48 C53 126.0(2)
C44 C48 C53 124.8(2)
C47 C48 Cr2 70.91(13)
C44 C48 Cr2 70.18(12)
C53 C48 Cr2 133.65(17)
C31 C26 C27 116.5(2)
C31 C26 Sn1 123.45(18)
C27 C26 Sn1 119.76(19)
O1 C1 Cr1 174.3(2)
C8 C4 C5 108.3(2)
C8 C4 C9 125.9(2)
C5 C4 C9 125.5(2)
C8 C4 Cr1 70.25(13)
C5 C4 Cr1 72.53(13)
C9 C4 Cr1 128.87(17)
C5 C6 C7 108.3(2)
C5 C6 C11 125.3(3)
C7 C6 C11 126.1(2)
C5 C6 Cr1 72.36(13)
C7 C6 Cr1 70.12(14)
C11 C6 Cr1 128.43(19)
C59 C54 C55 117.0(2)
C59 C54 Sn2 117.32(19)
C55 C54 Sn2 125.51(19)
C19 C14 C15 116.7(2)
C19 C14 Sn1 118.6(2)
C15 C14 Sn1 124.64(19)
C71 C66 C67 117.5(3)
C71 C66 Sn2 120.86(18)
C67 C66 Sn2 121.6(2)
C21 C20 C25 117.8(3)
C21 C20 Sn1 121.0(2)
C25 C20 Sn1 121.0(2)
C47 C46 C45 108.3(2)
C47 C46 C51 125.6(3)
C45 C46 C51 125.7(3)
C47 C46 Cr2 72.64(14)
C45 C46 Cr2 70.35(14)
C51 C46 Cr2 128.0(2)
C44 C45 C46 107.9(2)
C44 C45 C50 125.5(3)
C46 C45 C50 126.3(3)
C44 C45 Cr2 72.48(13)
C46 C45 Cr2 71.68(14)
C50 C45 Cr2 125.98(19)
C70 C71 C66 121.7(3)
C6 C5 C4 107.8(2)
C6 C5 C10 124.8(2)
C4 C5 C10 126.0(2)
C6 C5 Cr1 70.43(14)
C4 C5 Cr1 70.20(13)
C10 C5 Cr1 135.61(17)
C6 C7 C8 107.8(2)
C6 C7 C12 125.9(2)
C8 C7 C12 125.9(2)
C6 C7 Cr1 72.16(13)
C8 C7 Cr1 70.94(13)
C12 C7 Cr1 128.0(2)
O3 C3 Cr1 178.2(3)
O41 C41 Cr2 172.6(2)
C61 C60 C65 117.6(3)
C61 C60 Sn2 122.8(2)
C65 C60 Sn2 119.6(2)
C54 C55 C56 121.2(3)
C28 C27 C26 121.5(3)
C29 C28 C27 120.4(3)
C16 C15 C14 121.5(3)
C26 C31 C30 121.9(3)
C17 C16 C15 119.9(3)
C46 C47 C48 108.0(2)
C46 C47 C52 125.3(3)
C48 C47 C52 126.1(3)
C46 C47 Cr2 70.15(14)
C48 C47 Cr2 72.13(13)
C52 C47 Cr2 129.77(19)
C20 C21 C22 120.9(3)
C18 C19 C14 121.5(3)
O2 C2 Cr1 173.6(2)
C20 C25 C24 121.4(3)
C28 C29 C30 119.6(3)
C58 C59 C54 121.8(3)
C18 C17 C16 119.8(3)
C60 C61 C62 121.1(3)
O42 C42 Cr2 179.3(3)
C58 C57 C56 119.9(3)
C57 C56 C55 120.0(3)
C17 C18 C19 120.5(3)
C57 C58 C59 120.1(3)
C60 C65 C64 120.8(4)
C69 C70 C71 120.5(3)
C63 C62 C61 120.3(4)
C24 C23 C22 120.7(3)
C70 C69 C68 120.2(3)
C23 C24 C25 119.8(4)
C66 C67 C68 120.1(3)
C23 C22 C21 119.5(4)
C29 C30 C31 119.9(3)
C62 C63 C64 120.0(3)
C69 C68 C67 119.9(3)
C63 C64 C65 120.3(4)

loop_
_geom_bond_atom_site_label_1
_geom_bond_atom_site_label_2
_geom_bond_distance
Sn2 C66 2.159(2)
Sn2 C60 2.168(2)
Sn2 C54 2.174(2)
Sn2 Cr2 2.7294(4)
Cr2 C42 1.837(3)
Cr2 C41 1.840(3)
Cr2 C43 1.847(3)
Cr2 C45 2.178(2)
Cr2 C46 2.195(2)
Cr2 C44 2.213(2)
Cr2 C47 2.228(2)
Cr2 C48 2.244(2)
Sn1 C26 2.155(2)
Sn1 C20 2.166(2)
Sn1 C14 2.180(2)
Sn1 Cr1 2.7393(4)
Cr1 C3 1.825(3)
Cr1 C2 1.847(3)
Cr1 C1 1.849(3)
Cr1 C8 2.188(2)
Cr1 C7 2.189(2)
Cr1 C4 2.211(2)
Cr1 C6 2.216(2)
Cr1 C5 2.241(2)
O43 C43 1.154(3)
O1 C1 1.146(3)
C44 C45 1.420(3)
C44 C48 1.427(3)
C44 C49 1.501(3)
C8 C4 1.424(3)
C8 C7 1.427(3)
C8 C13 1.501(3)
O41 C41 1.155(3)
C48 C47 1.417(4)
C48 C53 1.509(3)
C26 C31 1.368(4)
C26 C27 1.385(3)
C4 C5 1.423(3)
C4 C9 1.502(3)
C6 C5 1.422(3)
C6 C7 1.424(4)
C6 C11 1.501(3)
C54 C59 1.383(4)
C54 C55 1.384(4)
C14 C19 1.386(4)
C14 C15 1.392(4)
C66 C71 1.388(4)
C66 C67 1.389(4)
C20 C21 1.388(4)
C20 C25 1.385(4)
C46 C47 1.411(4)
C46 C45 1.423(4)
C46 C51 1.512(4)
C45 C50 1.502(4)
C71 C70 1.375(4)
C5 C10 1.503(3)
C7 C12 1.502(4)
O2 C2 1.156(3)
O3 C3 1.150(3)
C60 C61 1.382(4)
C60 C65 1.390(4)
C55 C56 1.392(4)
C27 C28 1.387(4)
C28 C29 1.349(4)
C15 C16 1.389(4)
C31 C30 1.391(4)
C16 C17 1.366(5)
C47 C52 1.503(4)
C21 C22 1.395(4)
C19 C18 1.380(4)
O42 C42 1.144(3)
C25 C24 1.387(4)
C29 C30 1.361(4)
C59 C58 1.381(4)
C17 C18 1.362(5)
C61 C62 1.387(4)
C57 C58 1.363(5)
C57 C56 1.364(5)
C65 C64 1.389(5)
C70 C69 1.341(5)
C62 C63 1.363(6)
C23 C24 1.358(6)
C23 C22 1.373(6)
C69 C68 1.377(5)
C67 C68 1.401(5)
C63 C64 1.361(6)
